data_7015219
loop_
_publ_author_name
'Li, Hao'
'Han, Ying-Feng'
'Jin, Guo-Xin'

_publ_section_title
;
 Bis-imine-cyclometalated macrocycles: synthesis, characterization and
 observation of solution behaviour.
;
_journal_issue 18
_journal_name_full 'Dalton transactions (Cambridge, England : 2003)'
_journal_page_first 4982
_journal_page_last 4993
_journal_paper_doi 10.1039/c0dt01377c
_journal_volume 40
_journal_year 2011
_chemical_formula_sum 'C98 H108 Cl4 F12 N8 O12 Rh4 S4'
_chemical_formula_weight 2499.60
_chemical_name_systematic
;
?
;
_space_group_IT_number 14
_symmetry_cell_setting monoclinic
_symmetry_space_group_name_Hall '-P 2yn'
_symmetry_space_group_name_H-M 'P 1 21/n 1'
_atom_sites_solution_hydrogens geom
_atom_sites_solution_primary direct
_atom_sites_solution_secondary difmap
_audit_creation_method SHELXL-97
_cell_angle_alpha 90.00
_cell_angle_beta 109.940(12)
_cell_angle_gamma 90.00
_cell_formula_units_Z 2
_cell_length_a 11.693(10)
_cell_length_b 33.35(3)
_cell_length_c 15.824(14)
_cell_measurement_reflns_used 984
_cell_measurement_temperature 293(2)
_cell_measurement_theta_max 21.987
_cell_measurement_theta_min 2.613
_cell_volume 5801(9)
_computing_cell_refinement 'Bruker SMART'
_computing_data_collection 'Bruker SMART'
_computing_data_reduction 'Bruker SHELXTL'
_computing_molecular_graphics 'Bruker SHELXTL'
_computing_publication_material 'Bruker SHELXTL'
_computing_structure_refinement 'SHELXL-97 (Sheldrick, 1997)'
_computing_structure_solution 'SHELXS-97 (Sheldrick, 1990)'
_diffrn_ambient_temperature 293(2)
_diffrn_measured_fraction_theta_full 0.992
_diffrn_measured_fraction_theta_max 0.992
_diffrn_measurement_device_type 'CCD area detector'
_diffrn_measurement_method 'phi and omega scans'
_diffrn_radiation_monochromator graphite
_diffrn_radiation_source 'fine-focus sealed tube'
_diffrn_radiation_type MoK\a
_diffrn_radiation_wavelength 0.71073
_diffrn_reflns_av_R_equivalents 0.0791
_diffrn_reflns_av_sigmaI/netI 0.1287
_diffrn_reflns_limit_h_max 14
_diffrn_reflns_limit_h_min -13
_diffrn_reflns_limit_k_max 36
_diffrn_reflns_limit_k_min -42
_diffrn_reflns_limit_l_max 19
_diffrn_reflns_limit_l_min -20
_diffrn_reflns_number 28309
_diffrn_reflns_theta_full 27.01
_diffrn_reflns_theta_max 27.01
_diffrn_reflns_theta_min 1.50
_diffrn_standards_decay_% 7.57
_exptl_absorpt_coefficient_mu 0.799
_exptl_absorpt_correction_T_max 0.9103
_exptl_absorpt_correction_T_min 0.8896
_exptl_absorpt_correction_type multi-scan
_exptl_absorpt_process_details sadabs
_exptl_crystal_colour red
_exptl_crystal_density_diffrn 1.431
_exptl_crystal_density_method 'not measured'
_exptl_crystal_description prism
_exptl_crystal_F_000 2536
_exptl_crystal_size_max 0.15
_exptl_crystal_size_mid 0.15
_exptl_crystal_size_min 0.12
_refine_diff_density_max 1.053
_refine_diff_density_min -0.736
_refine_diff_density_rms 0.109
_refine_ls_extinction_method none
_refine_ls_goodness_of_fit_ref 0.866
_refine_ls_hydrogen_treatment constr
_refine_ls_matrix_type full
_refine_ls_number_parameters 684
_refine_ls_number_reflns 12561
_refine_ls_number_restraints 24
_refine_ls_restrained_S_all 0.874
_refine_ls_R_factor_all 0.1199
_refine_ls_R_factor_gt 0.0645
_refine_ls_shift/su_max 0.001
_refine_ls_shift/su_mean 0.000
_refine_ls_structure_factor_coef Fsqd
_refine_ls_weighting_details 'calc w=1/[\s^2^(Fo^2^)+(0.0833P)^2^+0.0000P] where P=(Fo^2^+2Fc^2^)/3'
_refine_ls_weighting_scheme calc
_refine_ls_wR_factor_gt 0.1540
_refine_ls_wR_factor_ref 0.1693
_reflns_number_gt 6140
_reflns_number_total 12561
_reflns_threshold_expression >2sigma(I)
_cod_data_source_file c0dt01377c.txt
_cod_data_source_block f90617a
_cod_depositor_comments
;
The following automatic conversions were performed:
'_symmetry_cell_setting' value 'Monoclinic' changed to 'monoclinic'
according to '/home/saulius/struct/CIF-dictionaries/cif_core.dic'
dictionary named 'cif_core.dic' version 2.4.1 from 2010-06-29.

Automatic conversion script
Id: cif_fix_enum 1555 2011-01-17 13:19:09Z saulius 
;
_cod_original_cell_volume 5800(9)
_cod_original_sg_symbol_H-M P2(1)/n
_cod_database_code 7015219

loop_
_symmetry_equiv_pos_as_xyz
'x, y, z'
'-x+1/2, y+1/2, -z+1/2'
'-x, -y, -z'
'x-1/2, -y-1/2, z-1/2'

loop_
_atom_site_label
_atom_site_type_symbol
_atom_site_fract_x
_atom_site_fract_y
_atom_site_fract_z
_atom_site_U_iso_or_equiv
_atom_site_adp_type
_atom_site_occupancy
_atom_site_symmetry_multiplicity
_atom_site_calc_flag
_atom_site_refinement_flags
_atom_site_disorder_assembly
_atom_site_disorder_group
Rh1 Rh 0.09960(5) 0.097922(12) 0.74374(3) 0.04143(15) Uani 1 1 d . A .
Rh2 Rh 0.14674(5) -0.106154(12) 0.72345(3) 0.04244(15) Uani 1 1 d . . .
N1 N 0.2723(4) 0.08773(12) 0.7383(3) 0.0415(12) Uani 1 1 d . A .
N2 N -0.0258(4) -0.09582(12) 0.7331(3) 0.0415(12) Uani 1 1 d . . .
N3 N 0.0258(5) 0.09604(13) 0.6031(3) 0.0435(12) Uani 1 1 d . . .
N4 N -0.0739(5) 0.09933(13) 0.4167(3) 0.0445(13) Uani 1 1 d D . .
O1 O 0.2797(6) 0.7604(2) 0.9867(5) 0.124(2) Uani 1 1 d . . .
O2 O 0.3642(8) 0.7168(3) 0.9095(8) 0.196(5) Uani 1 1 d . . .
O3 O 0.4479(7) 0.7219(3) 1.0647(6) 0.161(4) Uani 1 1 d . . .
O4 O 0.7492(11) -0.0012(3) 0.7709(12) 0.282(9) Uani 1 1 d D . .
O5 O 0.6707(13) -0.0513(3) 0.8543(10) 0.260(7) Uani 1 1 d D . .
O6 O 0.5370(10) -0.0057(4) 0.7511(10) 0.240(6) Uani 1 1 d D . .
S1 S 0.3827(2) 0.73853(7) 0.98428(17) 0.0811(6) Uani 1 1 d . . .
S2 S 0.6529(5) -0.00873(15) 0.7989(6) 0.247(4) Uani 1 1 d D . .
F1 F 0.5861(6) 0.76243(19) 0.9751(5) 0.129(2) Uani 1 1 d . . .
F2 F 0.4387(8) 0.7935(3) 0.8981(7) 0.220(5) Uani 1 1 d . . .
F3 F 0.4970(10) 0.8029(3) 1.0270(8) 0.244(6) Uani 1 1 d . . .
F4 F 0.6946(11) 0.0501(3) 0.8994(8) 0.259(5) Uani 1 1 d D . .
F5 F 0.5850(15) 0.0086(4) 0.9271(12) 0.339(9) Uani 1 1 d D . .
F6 F 0.7805(16) 0.0025(4) 0.9673(12) 0.408(12) Uani 1 1 d D . .
C1 C 0.1046(6) 0.03732(15) 0.7408(4) 0.0397(14) Uani 1 1 d . . .
C2 C 0.2124(5) 0.02196(15) 0.7358(4) 0.0391(14) Uani 1 1 d . A .
C3 C 0.2317(6) -0.01876(16) 0.7308(4) 0.0427(14) Uani 1 1 d . . .
H3 H 0.3044 -0.0278 0.7260 0.051 Uiso 1 1 calc R A .
C4 C 0.1453(5) -0.04559(15) 0.7328(4) 0.0399(14) Uani 1 1 d . A .
C5 C 0.0382(6) -0.03002(16) 0.7373(4) 0.0419(14) Uani 1 1 d . . .
C6 C 0.0177(6) 0.01063(15) 0.7417(4) 0.0427(15) Uani 1 1 d . A .
H6 H -0.0557 0.0197 0.7452 0.051 Uiso 1 1 calc R . .
C7 C 0.3026(6) 0.05119(16) 0.7363(4) 0.0436(15) Uani 1 1 d . . .
H7 H 0.3788 0.0439 0.7351 0.052 Uiso 1 1 calc R A .
C8 C 0.3636(6) 0.11745(17) 0.7459(4) 0.0473(16) Uani 1 1 d . . .
C9 C 0.3366(7) 0.15032(19) 0.6933(5) 0.072(2) Uani 1 1 d . A .
H9 H 0.2593 0.1534 0.6508 0.086 Uiso 1 1 calc R . .
C10 C 0.4232(8) 0.1792(2) 0.7026(6) 0.080(3) Uani 1 1 d . . .
H10 H 0.4030 0.2017 0.6658 0.096 Uiso 1 1 calc R A .
C11 C 0.5349(8) 0.1764(2) 0.7620(6) 0.066(2) Uani 1 1 d . A .
C12 C 0.5617(7) 0.1436(2) 0.8189(5) 0.072(2) Uani 1 1 d . . .
H12 H 0.6381 0.1418 0.8631 0.086 Uiso 1 1 calc R A .
C13 C 0.4786(7) 0.1137(2) 0.8118(5) 0.0575(18) Uani 1 1 d . A .
H13 H 0.4981 0.0915 0.8497 0.069 Uiso 1 1 calc R . .
C14 C 0.6310(8) 0.2076(2) 0.7720(6) 0.093(3) Uani 1 1 d . . .
H14A H 0.6187 0.2199 0.7148 0.140 Uiso 1 1 calc R A .
H14B H 0.7098 0.1952 0.7933 0.140 Uiso 1 1 calc R . .
H14C H 0.6260 0.2276 0.8142 0.140 Uiso 1 1 calc R . .
C15 C -0.0508(6) -0.05918(16) 0.7391(4) 0.0472(15) Uani 1 1 d . A .
H15 H -0.1244 -0.0515 0.7444 0.057 Uiso 1 1 calc R . .
C16 C -0.1102(6) -0.12501(17) 0.7395(4) 0.0471(16) Uani 1 1 d . . .
C17 C -0.1407(7) -0.15601(19) 0.6824(5) 0.068(2) Uani 1 1 d . . .
H17 H -0.1036 -0.1587 0.6392 0.081 Uiso 1 1 calc R . .
C18 C -0.2243(8) -0.1836(2) 0.6859(6) 0.079(2) Uani 1 1 d . . .
H18 H -0.2455 -0.2043 0.6440 0.095 Uiso 1 1 calc R . .
C19 C -0.2772(7) -0.1813(2) 0.7497(6) 0.068(2) Uani 1 1 d . . .
C20 C -0.2469(8) -0.1505(2) 0.8078(6) 0.084(3) Uani 1 1 d . . .
H20 H -0.2821 -0.1482 0.8522 0.100 Uiso 1 1 calc R . .
C21 C -0.1641(8) -0.1222(2) 0.8020(5) 0.073(2) Uani 1 1 d . . .
H21 H -0.1451 -0.1008 0.8420 0.088 Uiso 1 1 calc R . .
C22 C -0.3689(8) -0.2119(3) 0.7531(7) 0.109(3) Uani 1 1 d . . .
H22A H -0.3398 -0.2382 0.7462 0.164 Uiso 1 1 calc R . .
H22B H -0.4444 -0.2070 0.7054 0.164 Uiso 1 1 calc R . .
H22C H -0.3814 -0.2102 0.8099 0.164 Uiso 1 1 calc R . .
C23 C 0.0260(8) 0.1293(2) 0.5567(5) 0.055(3) Uani 0.800(9) 1 d P A 1
H23 H 0.0615 0.1524 0.5872 0.066 Uiso 0.800(9) 1 calc PR A 1
C24 C -0.0247(8) 0.1300(2) 0.4659(6) 0.060(3) Uani 0.800(9) 1 d P A 1
H24 H -0.0240 0.1542 0.4369 0.072 Uiso 0.800(9) 1 calc PR A 1
C25 C -0.0830(10) 0.0674(3) 0.4628(6) 0.070(3) Uani 0.800(9) 1 d P A 1
H25 H -0.1252 0.0452 0.4320 0.083 Uiso 0.800(9) 1 calc PR A 1
C26 C -0.0334(10) 0.0656(3) 0.5532(6) 0.068(3) Uani 0.800(9) 1 d P A 1
H26 H -0.0410 0.0420 0.5820 0.082 Uiso 0.800(9) 1 calc PR A 1
C23' C 0.099(3) 0.0978(9) 0.5539(18) 0.041(8) Uani 0.200(9) 1 d PU A 2
H23' H 0.1831 0.0987 0.5813 0.049 Uiso 0.200(9) 1 calc PR A 2
C24' C 0.044(3) 0.0983(10) 0.458(2) 0.059(11) Uani 0.200(9) 1 d P A 2
H24' H 0.0941 0.0979 0.4230 0.070 Uiso 0.200(9) 1 calc PR A 2
C25' C -0.141(3) 0.0972(11) 0.467(2) 0.089(16) Uani 0.200(9) 1 d PD A 2
H25' H -0.2251 0.0987 0.4424 0.107 Uiso 0.200(9) 1 calc PR A 2
C26' C -0.086(3) 0.0927(12) 0.5575(19) 0.053(9) Uani 0.200(9) 1 d PDU A 2
H26' H -0.1371 0.0865 0.5896 0.064 Uiso 0.200(9) 1 calc PR A 2
C27 C 0.0477(7) 0.09975(19) 0.8620(5) 0.0590(19) Uani 1 1 d . . .
C28 C 0.1510(8) 0.1240(2) 0.8744(5) 0.064(2) Uani 1 1 d . A .
C29 C 0.1179(8) 0.15722(18) 0.8150(5) 0.062(2) Uani 1 1 d . . .
C30 C -0.0032(8) 0.15223(19) 0.7606(5) 0.063(2) Uani 1 1 d . A .
C31 C -0.0476(7) 0.11577(19) 0.7864(5) 0.063(2) Uani 1 1 d . A .
C32 C 0.0362(9) 0.0671(2) 0.9191(5) 0.086(3) Uani 1 1 d . A .
H32A H 0.1082 0.0508 0.9355 0.129 Uiso 1 1 calc R . .
H32B H -0.0332 0.0510 0.8872 0.129 Uiso 1 1 calc R . .
H32C H 0.0259 0.0778 0.9724 0.129 Uiso 1 1 calc R . .
C33 C 0.2679(10) 0.1194(3) 0.9450(5) 0.109(3) Uani 1 1 d . . .
H33A H 0.2620 0.1284 1.0010 0.163 Uiso 1 1 calc R A .
H33B H 0.3278 0.1351 0.9309 0.163 Uiso 1 1 calc R . .
H33C H 0.2914 0.0917 0.9499 0.163 Uiso 1 1 calc R . .
C34 C 0.1946(9) 0.1925(2) 0.8162(6) 0.095(3) Uani 1 1 d . A .
H34A H 0.1622 0.2066 0.7602 0.142 Uiso 1 1 calc R . .
H34B H 0.2760 0.1839 0.8244 0.142 Uiso 1 1 calc R . .
H34C H 0.1954 0.2099 0.8646 0.142 Uiso 1 1 calc R . .
C35 C -0.0751(9) 0.1797(2) 0.6927(6) 0.101(3) Uani 1 1 d . . .
H35A H -0.1293 0.1942 0.7154 0.152 Uiso 1 1 calc R A .
H35B H -0.1216 0.1649 0.6402 0.152 Uiso 1 1 calc R . .
H35C H -0.0224 0.1981 0.6773 0.152 Uiso 1 1 calc R . .
C36 C -0.1725(8) 0.1017(3) 0.7538(7) 0.098(3) Uani 1 1 d . . .
H36A H -0.2201 0.1172 0.7809 0.146 Uiso 1 1 calc R A .
H36B H -0.1748 0.0739 0.7693 0.146 Uiso 1 1 calc R . .
H36C H -0.2054 0.1046 0.6896 0.146 Uiso 1 1 calc R . .
C37 C 0.2277(8) -0.1367(2) 0.8476(5) 0.072(2) Uani 1 1 d . . .
C38 C 0.1966(7) -0.16779(18) 0.7835(5) 0.065(2) Uani 1 1 d . . .
C39 C 0.2563(7) -0.16117(19) 0.7237(5) 0.064(2) Uani 1 1 d . . .
C40 C 0.3286(7) -0.12592(18) 0.7496(5) 0.0571(19) Uani 1 1 d . . .
C41 C 0.3173(7) -0.1126(2) 0.8300(5) 0.067(2) Uani 1 1 d . . .
C42 C 0.1869(10) -0.1336(3) 0.9253(5) 0.100(3) Uani 1 1 d . . .
H42A H 0.1049 -0.1433 0.9091 0.150 Uiso 1 1 calc R . .
H42B H 0.1898 -0.1061 0.9437 0.150 Uiso 1 1 calc R . .
H42C H 0.2392 -0.1494 0.9739 0.150 Uiso 1 1 calc R . .
C43 C 0.1137(8) -0.2017(2) 0.7836(6) 0.093(3) Uani 1 1 d . . .
H43A H 0.0864 -0.2142 0.7255 0.139 Uiso 1 1 calc R . .
H43B H 0.0449 -0.1917 0.7972 0.139 Uiso 1 1 calc R . .
H43C H 0.1565 -0.2210 0.8283 0.139 Uiso 1 1 calc R . .
C44 C 0.2528(8) -0.1871(2) 0.6473(5) 0.088(3) Uani 1 1 d . . .
H44A H 0.3093 -0.2088 0.6684 0.133 Uiso 1 1 calc R . .
H44B H 0.2746 -0.1717 0.6038 0.133 Uiso 1 1 calc R . .
H44C H 0.1722 -0.1977 0.6199 0.133 Uiso 1 1 calc R . .
C45 C 0.4177(8) -0.1115(2) 0.7103(7) 0.093(3) Uani 1 1 d . . .
H45A H 0.4236 -0.0828 0.7153 0.139 Uiso 1 1 calc R . .
H45B H 0.3923 -0.1190 0.6481 0.139 Uiso 1 1 calc R . .
H45C H 0.4957 -0.1232 0.7418 0.139 Uiso 1 1 calc R . .
C46 C 0.3887(8) -0.0812(2) 0.8913(5) 0.085(3) Uani 1 1 d . . .
H46A H 0.4375 -0.0933 0.9471 0.127 Uiso 1 1 calc R . .
H46B H 0.3345 -0.0620 0.9024 0.127 Uiso 1 1 calc R . .
H46C H 0.4407 -0.0681 0.8643 0.127 Uiso 1 1 calc R . .
C47 C 0.4795(10) 0.7760(3) 0.9719(8) 0.094(3) Uani 1 1 d . . .
C48 C 0.6830(18) 0.0123(5) 0.9020(10) 0.205(8) Uiso 1 1 d D . .
C49 C 0.0001(15) 0.2299(5) 0.0245(9) 0.180(6) Uani 1 1 d . . .
H49A H 0.0249 0.2192 0.0851 0.216 Uiso 1 1 calc R . .
H49B H -0.0765 0.2439 0.0133 0.216 Uiso 1 1 calc R . .
Cl1 Cl -0.0210(5) 0.19289(15) -0.0462(3) 0.1983(18) Uani 1 1 d . . .
Cl2 Cl 0.1044(7) 0.2628(2) 0.0181(4) 0.316(4) Uani 1 1 d . . .

loop_
_atom_site_aniso_label
_atom_site_aniso_U_11
_atom_site_aniso_U_22
_atom_site_aniso_U_33
_atom_site_aniso_U_23
_atom_site_aniso_U_13
_atom_site_aniso_U_12
Rh1 0.0503(3) 0.0240(2) 0.0518(3) -0.00352(19) 0.0196(2) 0.0000(2)
Rh2 0.0465(3) 0.0237(2) 0.0523(3) 0.0009(2) 0.0107(2) 0.0020(2)
N1 0.042(3) 0.020(2) 0.056(3) -0.004(2) 0.008(2) -0.002(2)
N2 0.042(3) 0.023(2) 0.058(3) 0.001(2) 0.015(3) -0.003(2)
N3 0.052(4) 0.027(3) 0.049(3) -0.004(2) 0.014(3) 0.001(2)
N4 0.054(4) 0.021(2) 0.053(3) 0.000(2) 0.012(3) 0.000(2)
O1 0.077(5) 0.166(7) 0.138(6) 0.019(5) 0.047(4) 0.035(5)
O2 0.161(8) 0.161(8) 0.306(12) -0.153(8) 0.132(8) -0.084(6)
O3 0.106(6) 0.168(7) 0.201(8) 0.114(7) 0.041(6) 0.029(5)
O4 0.184(11) 0.142(9) 0.61(3) -0.095(11) 0.256(15) -0.031(7)
O5 0.275(15) 0.127(9) 0.395(19) -0.012(10) 0.134(13) -0.036(9)
O6 0.125(9) 0.270(15) 0.326(17) 0.005(11) 0.077(10) 0.040(9)
S1 0.0738(16) 0.0706(14) 0.0983(17) 0.0102(12) 0.0285(13) 0.0069(12)
S2 0.112(3) 0.153(4) 0.531(11) -0.163(5) 0.182(5) -0.056(3)
F1 0.084(4) 0.137(5) 0.178(6) 0.021(4) 0.060(4) 0.005(4)
F2 0.159(7) 0.235(10) 0.277(11) 0.167(10) 0.090(7) 0.043(7)
F3 0.257(11) 0.170(8) 0.365(15) -0.140(10) 0.184(11) -0.088(8)
F4 0.274(13) 0.173(9) 0.352(15) -0.048(9) 0.136(11) -0.041(9)
F5 0.39(2) 0.275(15) 0.46(2) -0.035(14) 0.30(2) -0.074(14)
F6 0.41(2) 0.33(2) 0.36(2) 0.087(14) -0.029(18) 0.137(17)
C1 0.048(4) 0.026(3) 0.047(3) 0.000(2) 0.019(3) -0.002(3)
C2 0.041(4) 0.024(3) 0.052(4) 0.002(2) 0.016(3) 0.004(3)
C3 0.038(4) 0.031(3) 0.061(4) -0.003(3) 0.019(3) 0.005(3)
C4 0.039(4) 0.027(3) 0.051(4) -0.002(2) 0.012(3) -0.001(3)
C5 0.046(4) 0.027(3) 0.052(4) -0.005(2) 0.015(3) -0.001(3)
C6 0.045(4) 0.024(3) 0.059(4) -0.004(3) 0.018(3) 0.003(3)
C7 0.036(4) 0.032(3) 0.058(4) 0.002(3) 0.010(3) 0.002(3)
C8 0.044(4) 0.029(3) 0.070(4) -0.007(3) 0.022(4) -0.008(3)
C9 0.060(5) 0.040(4) 0.112(6) 0.017(4) 0.025(5) 0.004(4)
C10 0.069(6) 0.040(4) 0.132(7) 0.020(4) 0.034(5) -0.002(4)
C11 0.078(6) 0.039(4) 0.102(6) -0.013(4) 0.057(5) -0.010(4)
C12 0.048(5) 0.076(5) 0.088(6) -0.017(4) 0.019(4) -0.014(4)
C13 0.062(5) 0.051(4) 0.062(4) -0.003(3) 0.024(4) -0.009(4)
C14 0.092(7) 0.066(5) 0.134(8) -0.025(5) 0.054(6) -0.037(5)
C15 0.051(4) 0.033(3) 0.062(4) 0.003(3) 0.024(3) 0.002(3)
C16 0.048(4) 0.031(3) 0.063(4) 0.005(3) 0.019(3) -0.003(3)
C17 0.073(6) 0.044(4) 0.104(6) -0.018(4) 0.052(5) -0.017(4)
C18 0.083(6) 0.034(4) 0.129(7) -0.018(4) 0.046(6) -0.014(4)
C19 0.052(5) 0.041(4) 0.115(7) 0.014(4) 0.034(5) 0.002(3)
C20 0.100(7) 0.074(5) 0.096(6) -0.004(5) 0.058(5) -0.026(5)
C21 0.087(6) 0.053(4) 0.086(6) -0.020(4) 0.038(5) -0.018(4)
C22 0.089(7) 0.065(6) 0.188(11) 0.008(6) 0.065(7) -0.023(5)
C23 0.078(7) 0.031(4) 0.048(5) -0.005(3) 0.012(5) -0.008(4)
C24 0.067(7) 0.045(5) 0.067(6) 0.010(4) 0.023(5) -0.004(5)
C25 0.085(8) 0.056(6) 0.056(6) -0.001(4) 0.009(5) -0.015(5)
C26 0.089(8) 0.037(5) 0.067(6) 0.005(4) 0.012(6) -0.006(5)
C23' 0.036(14) 0.066(16) 0.034(13) -0.012(11) 0.030(11) -0.005(12)
C24' 0.03(2) 0.07(2) 0.09(3) 0.035(19) 0.044(19) 0.036(17)
C25' 0.11(4) 0.05(2) 0.16(5) 0.00(2) 0.11(4) 0.00(2)
C26' 0.058(18) 0.084(19) 0.029(13) 0.018(12) 0.030(13) 0.002(14)
C27 0.085(6) 0.044(4) 0.060(4) -0.008(3) 0.040(4) -0.001(4)
C28 0.090(6) 0.056(4) 0.053(4) -0.019(3) 0.036(4) -0.017(4)
C29 0.097(6) 0.035(4) 0.069(5) -0.022(3) 0.048(5) -0.013(4)
C30 0.089(6) 0.033(4) 0.087(5) -0.005(3) 0.054(5) 0.012(4)
C31 0.068(5) 0.039(4) 0.101(6) -0.019(4) 0.053(5) -0.001(4)
C32 0.127(8) 0.067(5) 0.083(6) 0.000(4) 0.061(6) -0.014(5)
C33 0.141(10) 0.118(8) 0.055(5) -0.020(5) 0.018(6) -0.024(7)
C34 0.138(8) 0.060(5) 0.110(7) -0.043(5) 0.073(6) -0.046(5)
C35 0.120(8) 0.057(5) 0.149(8) 0.010(5) 0.075(7) 0.042(5)
C36 0.075(7) 0.086(6) 0.153(9) -0.009(6) 0.067(6) 0.004(5)
C37 0.085(6) 0.052(4) 0.065(5) 0.014(4) 0.006(5) 0.008(4)
C38 0.059(5) 0.026(3) 0.081(5) 0.012(3) -0.013(4) 0.002(3)
C39 0.056(5) 0.033(4) 0.092(6) -0.001(4) 0.010(4) 0.013(3)
C40 0.053(5) 0.034(3) 0.074(5) 0.000(3) 0.008(4) 0.009(3)
C41 0.058(5) 0.041(4) 0.075(5) 0.010(4) -0.013(4) 0.005(3)
C42 0.134(9) 0.083(6) 0.069(6) 0.014(5) 0.018(6) -0.015(6)
C43 0.097(7) 0.053(5) 0.102(6) 0.032(4) 0.000(5) -0.012(5)
C44 0.090(7) 0.057(5) 0.114(7) -0.028(5) 0.029(5) 0.010(5)
C45 0.058(6) 0.067(5) 0.153(9) -0.017(5) 0.035(6) 0.006(4)
C46 0.077(6) 0.061(5) 0.082(6) -0.007(4) -0.017(5) -0.003(4)
C47 0.081(8) 0.096(7) 0.101(7) 0.001(6) 0.027(6) -0.005(6)
C49 0.226(16) 0.194(15) 0.173(13) -0.051(11) 0.137(12) -0.057(13)
Cl1 0.247(5) 0.211(4) 0.185(4) -0.038(3) 0.137(3) 0.005(4)
Cl2 0.367(9) 0.388(9) 0.228(6) -0.069(5) 0.147(6) -0.199(8)

loop_
_atom_type_symbol
_atom_type_description
_atom_type_scat_dispersion_real
_atom_type_scat_dispersion_imag
_atom_type_scat_source
C C 0.0033 0.0016 'International Tables Vol C Tables 4.2.6.8 and 6.1.1.4'
H H 0.0000 0.0000 'International Tables Vol C Tables 4.2.6.8 and 6.1.1.4'
N N 0.0061 0.0033 'International Tables Vol C Tables 4.2.6.8 and 6.1.1.4'
O O 0.0106 0.0060 'International Tables Vol C Tables 4.2.6.8 and 6.1.1.4'
F F 0.0171 0.0103 'International Tables Vol C Tables 4.2.6.8 and 6.1.1.4'
S S 0.1246 0.1234 'International Tables Vol C Tables 4.2.6.8 and 6.1.1.4'
Rh Rh -1.1178 0.9187 'International Tables Vol C Tables 4.2.6.8 and 6.1.1.4'
Cl Cl 0.1484 0.1585 'International Tables Vol C Tables 4.2.6.8 and 6.1.1.4'

loop_
_geom_angle_atom_site_label_1
_geom_angle_atom_site_label_2
_geom_angle_atom_site_label_3
_geom_angle
_geom_angle_site_symmetry_1
_geom_angle_site_symmetry_3
_geom_angle_publ_flag
C1 Rh1 N1 78.5(2) . . ?
C1 Rh1 N3 87.2(2) . . ?
N1 Rh1 N3 90.3(2) . . ?
C1 Rh1 C28 115.4(3) . . ?
N1 Rh1 C28 98.6(3) . . ?
N3 Rh1 C28 156.9(2) . . ?
C1 Rh1 C31 108.5(3) . . ?
N1 Rh1 C31 163.2(3) . . ?
N3 Rh1 C31 105.0(3) . . ?
C28 Rh1 C31 64.6(3) . . ?
C1 Rh1 C27 93.8(2) . . ?
N1 Rh1 C27 127.3(3) . . ?
N3 Rh1 C27 141.9(3) . . ?
C28 Rh1 C27 38.4(3) . . ?
C31 Rh1 C27 39.0(3) . . ?
C1 Rh1 C30 146.3(3) . . ?
N1 Rh1 C30 134.9(2) . . ?
N3 Rh1 C30 96.2(2) . . ?
C28 Rh1 C30 62.6(3) . . ?
C31 Rh1 C30 38.2(3) . . ?
C27 Rh1 C30 63.4(3) . . ?
C1 Rh1 C29 153.0(2) . . ?
N1 Rh1 C29 103.7(2) . . ?
N3 Rh1 C29 119.5(2) . . ?
C28 Rh1 C29 37.6(3) . . ?
C31 Rh1 C29 63.0(3) . . ?
C27 Rh1 C29 63.1(2) . . ?
C30 Rh1 C29 36.2(3) . . ?
C4 Rh2 N4 87.6(2) . 3_556 ?
C4 Rh2 N2 78.4(2) . . ?
N4 Rh2 N2 90.3(2) 3_556 . ?
C4 Rh2 C37 115.0(3) . . ?
N4 Rh2 C37 156.9(2) 3_556 . ?
N2 Rh2 C37 98.5(3) . . ?
C4 Rh2 C40 109.1(2) . . ?
N4 Rh2 C40 104.9(3) 3_556 . ?
N2 Rh2 C40 163.0(2) . . ?
C37 Rh2 C40 64.6(3) . . ?
C4 Rh2 C41 94.1(2) . . ?
N4 Rh2 C41 141.0(3) 3_556 . ?
N2 Rh2 C41 128.2(3) . . ?
C37 Rh2 C41 38.9(3) . . ?
C40 Rh2 C41 38.2(3) . . ?
C4 Rh2 C39 146.8(3) . . ?
N4 Rh2 C39 96.7(2) 3_556 . ?
N2 Rh2 C39 134.2(2) . . ?
C37 Rh2 C39 62.1(3) . . ?
C40 Rh2 C39 38.0(2) . . ?
C41 Rh2 C39 62.4(3) . . ?
C4 Rh2 C38 152.3(3) . . ?
N4 Rh2 C38 119.8(2) 3_556 . ?
N2 Rh2 C38 103.6(3) . . ?
C37 Rh2 C38 37.4(3) . . ?
C40 Rh2 C38 62.5(3) . . ?
C41 Rh2 C38 62.5(3) . . ?
C39 Rh2 C38 35.6(3) . . ?
C7 N1 C8 117.3(5) . . ?
C7 N1 Rh1 116.2(4) . . ?
C8 N1 Rh1 126.2(4) . . ?
C15 N2 C16 118.3(5) . . ?
C15 N2 Rh2 114.5(4) . . ?
C16 N2 Rh2 127.0(4) . . ?
C26' N3 C26 50.6(17) . . ?
C26' N3 C23 87.3(16) . . ?
C26 N3 C23 114.1(6) . . ?
C26' N3 C23' 114.5(18) . . ?
C26 N3 C23' 89.8(13) . . ?
C23 N3 C23' 61.4(13) . . ?
C26' N3 Rh1 125.4(13) . . ?
C26 N3 Rh1 126.6(5) . . ?
C23 N3 Rh1 118.9(4) . . ?
C23' N3 Rh1 120.2(13) . . ?
C24 N4 C25' 84.8(17) . . ?
C24 N4 C24' 63.0(16) . . ?
C25' N4 C24' 116(2) . . ?
C24 N4 C25 114.2(7) . . ?
C25' N4 C25 55.5(16) . . ?
C24' N4 C25 88.6(15) . . ?
C24 N4 Rh2 119.1(5) . 3_556 ?
C25' N4 Rh2 123.1(16) . 3_556 ?
C24' N4 Rh2 120.4(15) . 3_556 ?
C25 N4 Rh2 126.4(5) . 3_556 ?
O2 S1 O3 118.4(7) . . ?
O2 S1 O1 114.7(6) . . ?
O3 S1 O1 113.4(5) . . ?
O2 S1 C47 101.8(6) . . ?
O3 S1 C47 102.7(5) . . ?
O1 S1 C47 102.9(5) . . ?
O6 S2 O4 127.0(12) . . ?
O6 S2 O5 106.9(8) . . ?
O4 S2 O5 111.3(8) . . ?
O6 S2 C48 110.9(9) . . ?
O4 S2 C48 108.2(10) . . ?
O5 S2 C48 84.1(10) . . ?
C6 C1 C2 117.2(5) . . ?
C6 C1 Rh1 129.0(5) . . ?
C2 C1 Rh1 113.8(4) . . ?
C3 C2 C1 122.3(5) . . ?
C3 C2 C7 122.3(6) . . ?
C1 C2 C7 115.5(5) . . ?
C4 C3 C2 120.6(6) . . ?
C3 C4 C5 116.7(5) . . ?
C3 C4 Rh2 129.1(5) . . ?
C5 C4 Rh2 114.2(4) . . ?
C4 C5 C6 123.2(6) . . ?
C4 C5 C15 115.1(5) . . ?
C6 C5 C15 121.7(6) . . ?
C1 C6 C5 120.0(6) . . ?
N1 C7 C2 116.1(6) . . ?
C9 C8 C13 119.8(6) . . ?
C9 C8 N1 120.0(6) . . ?
C13 C8 N1 120.1(6) . . ?
C8 C9 C10 119.8(7) . . ?
C11 C10 C9 122.6(7) . . ?
C10 C11 C12 117.9(7) . . ?
C10 C11 C14 123.1(8) . . ?
C12 C11 C14 119.0(8) . . ?
C13 C12 C11 121.7(7) . . ?
C12 C13 C8 118.1(7) . . ?
N2 C15 C5 117.8(6) . . ?
C17 C16 C21 117.8(6) . . ?
C17 C16 N2 121.0(6) . . ?
C21 C16 N2 121.2(6) . . ?
C16 C17 C18 121.7(7) . . ?
C19 C18 C17 120.7(7) . . ?
C20 C19 C18 118.2(7) . . ?
C20 C19 C22 121.5(8) . . ?
C18 C19 C22 120.2(8) . . ?
C19 C20 C21 120.4(8) . . ?
C16 C21 C20 121.2(7) . . ?
N3 C23 C24 121.3(7) . . ?
N4 C24 C23 124.5(7) . . ?
N4 C25 C26 122.4(8) . . ?
N3 C26 C25 123.1(8) . . ?
N3 C23' C24' 118(2) . . ?
N4 C24' C23' 123(2) . . ?
N4 C25' C26' 119(3) . . ?
N3 C26' C25' 128(3) . . ?
C28 C27 C31 106.7(6) . . ?
C28 C27 C32 127.0(8) . . ?
C31 C27 C32 126.2(7) . . ?
C28 C27 Rh1 69.8(4) . . ?
C31 C27 Rh1 69.8(4) . . ?
C32 C27 Rh1 129.3(5) . . ?
C27 C28 C29 109.2(7) . . ?
C27 C28 C33 125.7(7) . . ?
C29 C28 C33 124.5(8) . . ?
C27 C28 Rh1 71.7(4) . . ?
C29 C28 Rh1 75.7(4) . . ?
C33 C28 Rh1 125.8(6) . . ?
C30 C29 C28 107.8(7) . . ?
C30 C29 C34 126.0(7) . . ?
C28 C29 C34 126.0(8) . . ?
C30 C29 Rh1 71.5(4) . . ?
C28 C29 Rh1 66.7(4) . . ?
C34 C29 Rh1 131.3(5) . . ?
C29 C30 C31 108.4(7) . . ?
C29 C30 C35 126.6(7) . . ?
C31 C30 C35 125.0(8) . . ?
C29 C30 Rh1 72.3(4) . . ?
C31 C30 Rh1 67.0(4) . . ?
C35 C30 Rh1 128.6(5) . . ?
C27 C31 C30 107.4(7) . . ?
C27 C31 C36 125.3(7) . . ?
C30 C31 C36 126.3(8) . . ?
C27 C31 Rh1 71.3(4) . . ?
C30 C31 Rh1 74.8(4) . . ?
C36 C31 Rh1 128.3(5) . . ?
C38 C37 C41 107.6(8) . . ?
C38 C37 C42 125.2(8) . . ?
C41 C37 C42 126.7(8) . . ?
C38 C37 Rh2 76.3(4) . . ?
C41 C37 Rh2 71.0(4) . . ?
C42 C37 Rh2 124.8(6) . . ?
C39 C38 C37 108.1(7) . . ?
C39 C38 C43 127.4(7) . . ?
C37 C38 C43 124.5(9) . . ?
C39 C38 Rh2 71.5(4) . . ?
C37 C38 Rh2 66.3(4) . . ?
C43 C38 Rh2 128.1(5) . . ?
C38 C39 C40 109.0(7) . . ?
C38 C39 C44 126.3(7) . . ?
C40 C39 C44 124.6(8) . . ?
C38 C39 Rh2 73.0(4) . . ?
C40 C39 Rh2 66.8(4) . . ?
C44 C39 Rh2 128.6(5) . . ?
C41 C40 C39 107.1(7) . . ?
C41 C40 C45 125.8(7) . . ?
C39 C40 C45 125.9(7) . . ?
C41 C40 Rh2 71.3(4) . . ?
C39 C40 Rh2 75.2(4) . . ?
C45 C40 Rh2 128.6(5) . . ?
C40 C41 C37 107.7(7) . . ?
C40 C41 C46 128.1(8) . . ?
C37 C41 C46 124.1(8) . . ?
C40 C41 Rh2 70.5(4) . . ?
C37 C41 Rh2 70.1(4) . . ?
C46 C41 Rh2 127.9(5) . . ?
F3 C47 F2 104.3(12) . . ?
F3 C47 F1 107.5(10) . . ?
F2 C47 F1 104.6(10) . . ?
F3 C47 S1 113.8(10) . . ?
F2 C47 S1 112.7(9) . . ?
F1 C47 S1 113.1(8) . . ?
F4 C48 F6 101.6(14) . . ?
F4 C48 F5 102.3(14) . . ?
F6 C48 F5 110.5(15) . . ?
F4 C48 S2 111.6(13) . . ?
F6 C48 S2 120.1(17) . . ?
F5 C48 S2 109.2(14) . . ?
Cl1 C49 Cl2 113.5(8) . . ?

loop_
_geom_bond_atom_site_label_1
_geom_bond_atom_site_label_2
_geom_bond_distance
_geom_bond_site_symmetry_2
_geom_bond_publ_flag
Rh1 C1 2.023(5) . ?
Rh1 N1 2.078(5) . ?
Rh1 N3 2.096(5) . ?
Rh1 C28 2.132(7) . ?
Rh1 C31 2.136(7) . ?
Rh1 C27 2.156(7) . ?
Rh1 C30 2.239(6) . ?
Rh1 C29 2.250(6) . ?
Rh2 C4 2.025(5) . ?
Rh2 N4 2.099(5) 3_556 ?
Rh2 N2 2.103(5) . ?
Rh2 C37 2.127(7) . ?
Rh2 C40 2.128(7) . ?
Rh2 C41 2.138(7) . ?
Rh2 C39 2.237(7) . ?
Rh2 C38 2.256(6) . ?
N1 C7 1.272(7) . ?
N1 C8 1.432(7) . ?
N2 C15 1.267(7) . ?
N2 C16 1.414(7) . ?
N3 C26' 1.27(3) . ?
N3 C26 1.326(10) . ?
N3 C23 1.329(9) . ?
N3 C23' 1.34(2) . ?
N4 C24 1.296(9) . ?
N4 C25' 1.301(18) . ?
N4 C24' 1.31(3) . ?
N4 C25 1.316(10) . ?
N4 Rh2 2.099(5) 3_556 ?
O1 S1 1.419(7) . ?
O2 S1 1.341(8) . ?
O3 S1 1.359(7) . ?
O4 S2 1.366(10) . ?
O5 S2 1.645(11) . ?
O6 S2 1.312(10) . ?
S1 C47 1.742(11) . ?
S2 C48 1.699(14) . ?
F1 C47 1.312(11) . ?
F2 C47 1.244(12) . ?
F3 C47 1.217(12) . ?
F4 C48 1.270(15) . ?
F5 C48 1.341(15) . ?
F6 C48 1.293(15) . ?
C1 C6 1.353(8) . ?
C1 C2 1.389(8) . ?
C2 C3 1.383(7) . ?
C2 C7 1.434(8) . ?
C3 C4 1.358(8) . ?
C4 C5 1.379(8) . ?
C5 C6 1.383(7) . ?
C5 C15 1.432(8) . ?
C8 C9 1.347(9) . ?
C8 C13 1.397(9) . ?
C9 C10 1.370(10) . ?
C10 C11 1.327(11) . ?
C11 C12 1.382(10) . ?
C11 C14 1.499(10) . ?
C12 C13 1.369(9) . ?
C16 C17 1.339(8) . ?
C16 C21 1.345(9) . ?
C17 C18 1.356(9) . ?
C18 C19 1.355(11) . ?
C19 C20 1.343(10) . ?
C19 C22 1.495(10) . ?
C20 C21 1.376(10) . ?
C23 C24 1.355(11) . ?
C25 C26 1.350(12) . ?
C23' C24' 1.44(4) . ?
C25' C26' 1.355(19) . ?
C27 C28 1.411(10) . ?
C27 C31 1.432(10) . ?
C27 C32 1.450(9) . ?
C28 C29 1.417(10) . ?
C28 C33 1.450(11) . ?
C29 C30 1.394(10) . ?
C29 C34 1.475(10) . ?
C30 C31 1.435(9) . ?
C30 C35 1.443(10) . ?
C31 C36 1.452(11) . ?
C37 C38 1.409(10) . ?
C37 C41 1.421(11) . ?
C37 C42 1.466(12) . ?
C38 C39 1.372(11) . ?
C38 C43 1.490(10) . ?
C39 C40 1.424(9) . ?
C39 C44 1.476(10) . ?
C40 C41 1.395(10) . ?
C40 C45 1.465(11) . ?
C41 C46 1.476(9) . ?
C49 Cl1 1.628(13) . ?
C49 Cl2 1.669(14) . ?
